data_2107057
loop_
_publ_author_name
'Abrahams, S.C.'
'Ihringer, J.'
'Marsh, P.'

_publ_section_title
;
 Structural and thermal dependence of normal-mode condensations in K2 Te
 Br6
;
_journal_name_full 'Acta Crystallographica B (39,1983-)'
_journal_page_first 26
_journal_page_last 34
_journal_volume 45
_journal_year 1989
_chemical_formula_sum 'Br6 K2 Te'
_chemical_name_systematic 'K2 (Te Br6)'
_space_group_IT_number 14
_symmetry_space_group_name_Hall '-P 2yn'
_symmetry_space_group_name_H-M 'P 1 21/n 1'
_cell_angle_alpha 90
_cell_angle_beta 90.307
_cell_angle_gamma 90
_cell_formula_units_Z 2
_cell_length_a 7.4908
_cell_length_b 7.5492
_cell_length_c 10.6984
_cell_volume 604.981
_citation_journal_id_ASTM ASBSDK
_cod_data_source_file Abrahams_ASBSDK_1989_1775.cif
_cod_data_source_block Br6K2Te1
_cod_original_sg_symbol_Hall '-P 2ybc (x-z,y,z)'
_cod_original_formula_sum 'Br6 K2 Te1'
_cod_database_code 2107057

loop_
_symmetry_equiv_pos_as_xyz
x,y,z
-x+1/2,y+1/2,-z+1/2
-x,-y,-z
x-1/2,-y-1/2,z-1/2

loop_
_atom_site_label
_atom_site_type_symbol
_atom_site_fract_x
_atom_site_fract_y
_atom_site_fract_z
_atom_site_occupancy
_atom_site_U_iso_or_equiv
K1 K+1 -0.0099 0.4607 0.2553 1 0.0
Br3 Br-1 0.2087 0.2872 -0.0216 1 0.0
Br1 Br-1 0.0476 0.002 0.2484 1 0.0
Te1 Te+4 0 0 0 1 0.0
Br2 Br-1 0.2842 -0.2111 -0.0234 1 0.0
